data_1551040
loop_
_publ_author_name
'Kadota, Kentaro'
'Duong, Nghia Tuan'
'Nishiyama, Yusuke'
'Sivaniah, Easan'
'Kitagawa, Susumu'
'Horike, Satoshi'

_publ_section_title
;
 Borohydride-containing coordination polymers: synthesis, air stability
 and dehydrogenation
;
_journal_name_full 'Chemical Science'
_journal_paper_doi 10.1039/C9SC00731H
_journal_year 2019
_chemical_formula_sum 'C6.5 H11 B Mn0.5 N'
_chemical_formula_weight 141.44
_space_group_crystal_system monoclinic
_space_group_IT_number 11
_space_group_name_Hall '-P 2yb'
_space_group_name_H-M_alt 'P 1 21/m 1'
_symmetry_space_group_name_Hall '-P 2yb'
_symmetry_space_group_name_H-M 'P 1 21/m 1'
_atom_sites_solution_hydrogens difmap
_audit_creation_method SHELXL-2017/1
_audit_update_record
;
2018-07-13 deposited with the CCDC.    2019-05-13 downloaded from the CCDC.
;
_cell_angle_alpha 90
_cell_angle_beta 94.764(8)
_cell_angle_gamma 90
_cell_formula_units_Z 4
_cell_length_a 5.155(3)
_cell_length_b 13.178(7)
_cell_length_c 11.242(6)
_cell_measurement_reflns_used 2265
_cell_measurement_temperature 183(2)
_cell_measurement_theta_max 27.4623
_cell_measurement_theta_min 3.0917
_cell_volume 761.1(7)
_computing_structure_refinement 'SHELXL-2017/1 (Sheldrick, 2017)'
_diffrn_ambient_temperature 183(2)
_diffrn_measured_fraction_theta_full 0.997
_diffrn_measured_fraction_theta_max 0.992
_diffrn_measurement_device_type 'Saturn724+ (4x4 bin mode)'
_diffrn_radiation_type MoK\a
_diffrn_radiation_wavelength 0.71075
_diffrn_reflns_av_R_equivalents 0.0397
_diffrn_reflns_av_unetI/netI 0.0387
_diffrn_reflns_Laue_measured_fraction_full 0.997
_diffrn_reflns_Laue_measured_fraction_max 0.992
_diffrn_reflns_limit_h_max 6
_diffrn_reflns_limit_h_min -6
_diffrn_reflns_limit_k_max 17
_diffrn_reflns_limit_k_min -17
_diffrn_reflns_limit_l_max 14
_diffrn_reflns_limit_l_min -12
_diffrn_reflns_number 6173
_diffrn_reflns_point_group_measured_fraction_full 0.997
_diffrn_reflns_point_group_measured_fraction_max 0.992
_diffrn_reflns_theta_full 25.242
_diffrn_reflns_theta_max 27.524
_diffrn_reflns_theta_min 3.092
_exptl_absorpt_coefficient_mu 0.850
_exptl_crystal_colour colorless
_exptl_crystal_density_diffrn 1.234
_exptl_crystal_description Rod
_exptl_crystal_F_000 298
_exptl_crystal_size_max 0.400
_exptl_crystal_size_mid 0.200
_exptl_crystal_size_min 0.200
_refine_diff_density_max 0.334
_refine_diff_density_min -0.390
_refine_diff_density_rms 0.060
_refine_ls_extinction_method none
_refine_ls_goodness_of_fit_ref 1.152
_refine_ls_hydrogen_treatment refall
_refine_ls_matrix_type full
_refine_ls_number_parameters 138
_refine_ls_number_reflns 1817
_refine_ls_number_restraints 0
_refine_ls_restrained_S_all 1.152
_refine_ls_R_factor_all 0.0552
_refine_ls_R_factor_gt 0.0464
_refine_ls_shift/su_max 0.000
_refine_ls_shift/su_mean 0.000
_refine_ls_structure_factor_coef Fsqd
_refine_ls_weighting_details 'w=1/[\s^2^(Fo^2^)+(0.0285P)^2^+0.3819P] where P=(Fo^2^+2Fc^2^)/3'
_refine_ls_weighting_scheme calc
_refine_ls_wR_factor_gt 0.0854
_refine_ls_wR_factor_ref 0.0892
_reflns_Friedel_coverage 0.000
_reflns_number_gt 1606
_reflns_number_total 1817
_reflns_threshold_expression 'I > 2\s(I)'
_cod_data_source_file c9sc00731h2.cif
_cod_data_source_block Mn-dpp
_cod_original_formula_sum 'C6.50 H11 B Mn0.50 N'
_cod_database_code 1551040
_shelx_shelxl_version_number 2017/1
_shelx_space_group_comment
;
The symmetry employed for this shelxl refinement is uniquely defined
by the following loop, which should always be used as a source of
symmetry information in preference to the above space-group names.
They are only intended as comments.
;
_shelx_estimated_absorpt_t_min 0.848
_shelx_estimated_absorpt_t_max 0.848

loop_
_space_group_symop_operation_xyz
'x, y, z'
'-x, y+1/2, -z'
'-x, -y, -z'
'x, -y-1/2, z'

loop_
_atom_site_label
_atom_site_type_symbol
_atom_site_fract_x
_atom_site_fract_y
_atom_site_fract_z
_atom_site_U_iso_or_equiv
_atom_site_adp_type
_atom_site_occupancy
_atom_site_site_symmetry_order
_atom_site_calc_flag
_atom_site_refinement_flags_posn
_atom_site_refinement_flags_adp
_atom_site_refinement_flags_occupancy
Mn1 Mn -0.47534(9) 0.250000 0.27176(4) 0.02784(16) Uani 1 2 d S T P
N2 N -0.2531(3) 0.11031(13) 0.25571(15) 0.0272(4) Uani 1 1 d . . .
C11 C -0.1283(4) -0.03024(16) 0.1386(2) 0.0314(5) Uani 1 1 d . . .
H11 H -0.150(4) -0.0648(18) 0.068(2) 0.036(6) Uiso 1 1 d . . .
C12 C 0.0869(4) -0.00314(17) 0.3304(2) 0.0313(5) Uani 1 1 d . . .
C5 C -0.0730(4) 0.07976(16) 0.34188(19) 0.0304(5) Uani 1 1 d . . .
H5 H -0.060(4) 0.1204(18) 0.4096(19) 0.035(6) Uiso 1 1 d . . .
C6 C 0.0730(6) -0.250000 0.2379(3) 0.0285(6) Uani 1 2 d S T P
H6 H 0.033(6) -0.250000 0.320(3) 0.030(8) Uiso 1 2 d S . P
C7 C 0.0624(4) -0.06093(16) 0.22652(19) 0.0289(5) Uani 1 1 d . . .
C8 C -0.2767(4) 0.05400(17) 0.1554(2) 0.0314(5) Uani 1 1 d . . .
H8 H -0.399(4) 0.0772(17) 0.0961(19) 0.031(6) Uiso 1 1 d . . .
C9 C 0.2234(4) -0.15400(16) 0.2103(2) 0.0312(5) Uani 1 1 d . . .
H9 H 0.269(4) -0.1562(17) 0.127(2) 0.034(6) Uiso 1 1 d . . .
B1 B -0.7671(8) 0.250000 0.0983(3) 0.0318(8) Uani 1 2 d S T P
H17 H -0.755(4) 0.3188(17) 0.160(2) 0.041(7) Uiso 1 1 d . . .
B2 B -0.5605(9) 0.250000 0.4806(3) 0.0396(9) Uani 1 2 d S T P
H13 H -0.704(6) 0.250000 0.397(3) 0.028(8) Uiso 1 2 d S . P
H2 H -0.356(7) 0.250000 0.449(3) 0.054(11) Uiso 1 2 d S . P
H1 H 0.209(5) -0.0176(19) 0.393(2) 0.042(7) Uiso 1 1 d . . .
H16 H -0.956(7) 0.250000 0.046(3) 0.047(10) Uiso 1 2 d S . P
H15 H 0.380(4) -0.1489(17) 0.2601(19) 0.031(6) Uiso 1 1 d . . .
H14 H -0.091(6) -0.250000 0.194(3) 0.032(9) Uiso 1 2 d S . P
H18 H -0.596(8) 0.250000 0.046(3) 0.062(12) Uiso 1 2 d S . P
H19 H -0.587(6) 0.317(2) 0.527(3) 0.074(9) Uiso 1 1 d . . .

loop_
_atom_site_aniso_label
_atom_site_aniso_U_11
_atom_site_aniso_U_22
_atom_site_aniso_U_33
_atom_site_aniso_U_23
_atom_site_aniso_U_13
_atom_site_aniso_U_12
Mn1 0.0341(3) 0.0232(2) 0.0258(2) 0.000 0.00010(18) 0.000
N2 0.0310(9) 0.0232(9) 0.0272(9) 0.0007(7) 0.0015(7) -0.0019(7)
C11 0.0368(12) 0.0270(11) 0.0300(11) -0.0045(9) 0.0007(9) -0.0027(10)
C12 0.0346(12) 0.0288(11) 0.0297(11) 0.0039(9) -0.0023(10) -0.0002(10)
C5 0.0361(12) 0.0269(11) 0.0280(11) -0.0013(9) 0.0004(9) -0.0029(9)
C6 0.0310(16) 0.0213(14) 0.0333(16) 0.000 0.0044(14) 0.000
C7 0.0307(11) 0.0212(10) 0.0356(11) 0.0023(9) 0.0063(9) -0.0054(9)
C8 0.0348(12) 0.0284(11) 0.0301(11) -0.0002(9) -0.0027(9) 0.0014(10)
C9 0.0319(12) 0.0243(10) 0.0373(12) 0.0013(9) 0.0022(10) -0.0011(9)
B1 0.036(2) 0.0289(18) 0.0295(18) 0.000 0.0000(16) 0.000
B2 0.045(2) 0.048(2) 0.0256(18) 0.000 0.0009(17) 0.000

loop_
_atom_type_symbol
_atom_type_description
_atom_type_scat_dispersion_real
_atom_type_scat_dispersion_imag
_atom_type_scat_source
C C 0.0033 0.0016 'International Tables Vol C Tables 4.2.6.8 and 6.1.1.4'
B B 0.0013 0.0007 'International Tables Vol C Tables 4.2.6.8 and 6.1.1.4'
N N 0.0061 0.0033 'International Tables Vol C Tables 4.2.6.8 and 6.1.1.4'
Mn Mn 0.3368 0.7283 'International Tables Vol C Tables 4.2.6.8 and 6.1.1.4'
H H 0.0000 0.0000 'International Tables Vol C Tables 4.2.6.8 and 6.1.1.4'

loop_
_geom_angle_atom_site_label_1
_geom_angle_atom_site_label_2
_geom_angle_atom_site_label_3
_geom_angle
_geom_angle_site_symmetry_1
_geom_angle_site_symmetry_3
N2 Mn1 N2 114.92(10) . 4_565
N2 Mn1 B1 103.55(7) . .
N2 Mn1 B1 103.55(7) 4_565 .
N2 Mn1 B2 102.62(7) . .
N2 Mn1 B2 102.62(7) 4_565 .
B1 Mn1 B2 130.22(15) . .
C5 N2 C8 116.52(19) . .
C5 N2 Mn1 121.85(14) . .
C8 N2 Mn1 121.47(14) . .
C8 C11 C7 120.4(2) . .
C5 C12 C7 119.9(2) . .
N2 C5 C12 123.4(2) . .
C9 C6 C9 111.7(3) . 4
C12 C7 C11 116.5(2) . .
C12 C7 C9 122.5(2) . .
C11 C7 C9 121.0(2) . .
N2 C8 C11 123.3(2) . .
C7 C9 C6 110.92(19) . .

loop_
_geom_bond_atom_site_label_1
_geom_bond_atom_site_label_2
_geom_bond_distance
_geom_bond_site_symmetry_2
Mn1 N2 2.1836(19) .
Mn1 N2 2.184(2) 4_565
Mn1 B1 2.362(4) .
Mn1 B2 2.424(4) .
N2 C5 1.347(3) .
N2 C8 1.347(3) .
C11 C8 1.370(3) .
C11 C7 1.395(3) .
C12 C5 1.381(3) .
C12 C7 1.391(3) .
C6 C9 1.529(3) .
C6 C9 1.529(3) 4
C7 C9 1.500(3) .

loop_
_geom_torsion_atom_site_label_1
_geom_torsion_atom_site_label_2
_geom_torsion_atom_site_label_3
_geom_torsion_atom_site_label_4
_geom_torsion
_geom_torsion_site_symmetry_1
C8 N2 C5 C12 1.4(3) .
Mn1 N2 C5 C12 -174.13(16) .
C7 C12 C5 N2 -1.3(3) .
C5 C12 C7 C11 -0.1(3) .
C5 C12 C7 C9 -177.7(2) .
C8 C11 C7 C12 1.3(3) .
C8 C11 C7 C9 178.9(2) .
C5 N2 C8 C11 -0.2(3) .
Mn1 N2 C8 C11 175.41(17) .
C7 C11 C8 N2 -1.2(3) .
C12 C7 C9 C6 97.5(3) .
C11 C7 C9 C6 -80.0(3) .
C9 C6 C9 C7 174.48(16) 4
